data_7133670
loop_
_publ_author_name
'Singh, Sandhya'
'Dinesh, Shruthi'
'Yadav, Archana'
'Raje, Sakthi'
'Butcher, Ray J.'
'Sundararajan, Mahesh'
'Angamuthu, Raja'

_publ_section_title
;
 Direct observation of arene&#x22ef;sulphur dioxide interaction: role of
 metal ions in electronic modulation for binding and activation.
;
_journal_issue 79
_journal_name_full 'Chemical communications (Cambridge, England)'
_journal_page_first 11104
_journal_page_last 11107
_journal_paper_doi 10.1039/d4cc02329c
_journal_volume 60
_journal_year 2024
_chemical_formula_moiety 'C42 H28 Cd N2 S2, C4 H10 O, 0.5(H2 O)'
_chemical_formula_sum 'C46 H39 Cd N2 O1.5 S2'
_chemical_formula_weight 820.31
_space_group_crystal_system monoclinic
_space_group_IT_number 15
_space_group_name_Hall '-C 2yc'
_space_group_name_H-M_alt 'C 1 2/c 1'
_atom_sites_solution_hydrogens geom
_atom_sites_solution_primary iterative
_atom_sites_solution_secondary difmap
_audit_creation_method SHELXL-2019/3
_audit_update_record
;
2024-08-31 deposited with the CCDC.	2024-09-03 downloaded from the CCDC.
;
_cell_angle_alpha 90
_cell_angle_beta 91.219(4)
_cell_angle_gamma 90
_cell_formula_units_Z 12
_cell_length_a 31.979(3)
_cell_length_b 7.7793(6)
_cell_length_c 42.007(3)
_cell_measurement_reflns_used 9825
_cell_measurement_temperature 100(2)
_cell_measurement_theta_max 28.280
_cell_measurement_theta_min 2.695
_cell_volume 10447.9(15)
_computing_cell_refinement 'SAINT V8.38A (Bruker, 2016)'
_computing_data_collection 'Bruker Apex II (Bruker, 2016)'
_computing_data_reduction 'SAINT V8.38A (Bruker, 2016)'
_computing_molecular_graphics 'Olex2 (Dolomanov et al., 2009)'
_computing_publication_material 'Olex2 (Dolomanov et al., 2009)'
_computing_structure_refinement 'SHELXL-2019/2 (Sheldrick, 2019)'
_computing_structure_solution 'SHELXT 2014/5 (Sheldrick, 2014)'
_diffrn_ambient_temperature 100(2)
_diffrn_measured_fraction_theta_full 0.997
_diffrn_measured_fraction_theta_max 0.997
_diffrn_measurement_device_type 'Bruker APEX-II CCD'
_diffrn_measurement_method '\f and \w scans'
_diffrn_radiation_type MoK\a
_diffrn_radiation_wavelength 0.71073
_diffrn_reflns_av_R_equivalents 0.0587
_diffrn_reflns_av_unetI/netI 0.0393
_diffrn_reflns_Laue_measured_fraction_full 0.997
_diffrn_reflns_Laue_measured_fraction_max 0.997
_diffrn_reflns_limit_h_max 42
_diffrn_reflns_limit_h_min -42
_diffrn_reflns_limit_k_max 10
_diffrn_reflns_limit_k_min -10
_diffrn_reflns_limit_l_max 55
_diffrn_reflns_limit_l_min -56
_diffrn_reflns_number 82566
_diffrn_reflns_point_group_measured_fraction_full 0.997
_diffrn_reflns_point_group_measured_fraction_max 0.997
_diffrn_reflns_theta_full 25.242
_diffrn_reflns_theta_max 28.370
_diffrn_reflns_theta_min 2.740
_exptl_absorpt_coefficient_mu 0.791
_exptl_absorpt_correction_T_max 0.7457
_exptl_absorpt_correction_T_min 0.6727
_exptl_absorpt_correction_type multi-scan
_exptl_absorpt_process_details 'SADABS-2016/2 (Bruker, 2016/2) was used for a'
_exptl_crystal_colour 'metallic dark red'
_exptl_crystal_density_diffrn 1.564
_exptl_crystal_description prism
_exptl_crystal_F_000 5052
_exptl_crystal_size_max 0.260
_exptl_crystal_size_mid 0.240
_exptl_crystal_size_min 0.220
_refine_diff_density_max 0.783
_refine_diff_density_min -0.482
_refine_diff_density_rms 0.075
_refine_ls_extinction_method none
_refine_ls_goodness_of_fit_ref 1.091
_refine_ls_hydrogen_treatment constr
_refine_ls_matrix_type full
_refine_ls_number_parameters 636
_refine_ls_number_reflns 13039
_refine_ls_number_restraints 0
_refine_ls_restrained_S_all 1.091
_refine_ls_R_factor_all 0.0525
_refine_ls_R_factor_gt 0.0354
_refine_ls_shift/su_max 0.002
_refine_ls_shift/su_mean 0.000
_refine_ls_structure_factor_coef Fsqd
_refine_ls_weighting_details 'w=1/[\s^2^(Fo^2^)+(0.0209P)^2^+18.0967P] where P=(Fo^2^+2Fc^2^)/3'
_refine_ls_weighting_scheme calc
_refine_ls_wR_factor_gt 0.0708
_refine_ls_wR_factor_ref 0.0780
_reflns_Friedel_coverage 0.000
_reflns_number_gt 10375
_reflns_number_total 13039
_reflns_threshold_expression 'I > 2\s(I)'
_cod_data_source_file d4cc02329c2.cif
_cod_data_source_block 4_sq
_cod_depositor_comments 'Adding full bibliography for 7133667--7133670.cif.'
_cod_original_cell_volume 10448.0(14)
_cod_original_sg_symbol_H-M 'C 2/c'
_cod_original_formula_sum 'C46 H39 Cd N2 O1.50 S2'
_cod_database_code 7133670
_shelx_shelxl_version_number 2019/3
_shelx_space_group_comment
;
The symmetry employed for this shelxl refinement is uniquely defined
by the following loop, which should always be used as a source of
symmetry information in preference to the above space-group names.
They are only intended as comments.
;
_shelx_estimated_absorpt_t_min 0.821
_shelx_estimated_absorpt_t_max 0.845

loop_
_space_group_symop_operation_xyz
'x, y, z'
'-x, y, -z+1/2'
'x+1/2, y+1/2, z'
'-x+1/2, y+1/2, -z+1/2'
'-x, -y, -z'
'x, -y, z-1/2'
'-x+1/2, -y+1/2, -z'
'x+1/2, -y+1/2, z-1/2'

loop_
_atom_site_label
_atom_site_type_symbol
_atom_site_fract_x
_atom_site_fract_y
_atom_site_fract_z
_atom_site_U_iso_or_equiv
_atom_site_adp_type
_atom_site_occupancy
_atom_site_site_symmetry_order
_atom_site_calc_flag
_atom_site_refinement_flags_posn
_atom_site_refinement_flags_adp
_atom_site_refinement_flags_occupancy
_atom_site_disorder_assembly
_atom_site_disorder_group
Cd1 Cd 0.27208(2) 0.14313(2) 0.61748(2) 0.02049(5) Uani 1 1 d . . . . .
S1 S 0.32471(2) -0.08115(8) 0.62578(2) 0.02371(13) Uani 1 1 d . . . . .
S2 S 0.19696(2) 0.15304(7) 0.62638(2) 0.02191(12) Uani 1 1 d . . . . .
N1 N 0.29488(6) 0.1171(2) 0.56523(5) 0.0230(4) Uani 1 1 d . . . . .
N2 N 0.26994(6) 0.4001(2) 0.64474(4) 0.0187(4) Uani 1 1 d . . . . .
C1 C 0.33453(8) 0.0363(3) 0.56319(6) 0.0263(5) Uani 1 1 d . . . . .
C2 C 0.35857(9) 0.0550(3) 0.53579(6) 0.0332(6) Uani 1 1 d . . . . .
H2 H 0.347997 0.121297 0.518418 0.040 Uiso 1 1 calc R U . . .
C3 C 0.39718(9) -0.0214(4) 0.53382(7) 0.0400(7) Uani 1 1 d . . . . .
H3 H 0.412940 -0.009702 0.515028 0.048 Uiso 1 1 calc R U . . .
C4 C 0.41302(9) -0.1154(4) 0.55933(8) 0.0401(7) Uani 1 1 d . . . . .
H4 H 0.439530 -0.169651 0.557899 0.048 Uiso 1 1 calc R U . . .
C5 C 0.39046(8) -0.1305(3) 0.58681(7) 0.0316(6) Uani 1 1 d . . . . .
H5 H 0.401929 -0.194254 0.604204 0.038 Uiso 1 1 calc R U . . .
C6 C 0.35092(8) -0.0541(3) 0.58971(6) 0.0246(5) Uani 1 1 d . . . . .
C7 C 0.27051(8) 0.1241(3) 0.54052(6) 0.0274(5) Uani 1 1 d . . . . .
H7 H 0.279383 0.072343 0.521331 0.033 Uiso 1 1 calc R U . . .
C8 C 0.22958(8) 0.2088(3) 0.54080(5) 0.0250(5) Uani 1 1 d . . . . .
C9 C 0.19444(9) 0.1173(3) 0.52844(6) 0.0290(6) Uani 1 1 d . . . . .
C10 C 0.19792(10) -0.0431(4) 0.51216(6) 0.0351(6) Uani 1 1 d . . . . .
H10 H 0.224696 -0.093077 0.509346 0.042 Uiso 1 1 calc R U . . .
C11 C 0.16303(11) -0.1252(4) 0.50061(7) 0.0438(8) Uani 1 1 d . . . . .
H11 H 0.165947 -0.229092 0.488966 0.053 Uiso 1 1 calc R U . . .
C12 C 0.12297(11) -0.0586(5) 0.50567(8) 0.0525(9) Uani 1 1 d . . . . .
H12 H 0.099036 -0.119096 0.497933 0.063 Uiso 1 1 calc R U . . .
C13 C 0.11818(10) 0.0920(5) 0.52156(8) 0.0484(8) Uani 1 1 d . . . . .
H13 H 0.090858 0.134699 0.525168 0.058 Uiso 1 1 calc R U . . .
C14 C 0.15360(9) 0.1865(4) 0.53289(6) 0.0358(6) Uani 1 1 d . . . . .
C15 C 0.14913(9) 0.3457(4) 0.54763(7) 0.0378(7) Uani 1 1 d . . . . .
H15 H 0.121819 0.387704 0.551546 0.045 Uiso 1 1 calc R U . . .
C16 C 0.18364(9) 0.4451(3) 0.55682(6) 0.0303(6) Uani 1 1 d . . . . .
C17 C 0.22483(8) 0.3760(3) 0.55361(5) 0.0260(5) Uani 1 1 d . . . . .
C18 C 0.25930(9) 0.4839(3) 0.56213(6) 0.0305(6) Uani 1 1 d . . . . .
H18 H 0.287022 0.442245 0.559970 0.037 Uiso 1 1 calc R U . . .
C19 C 0.25308(10) 0.6455(3) 0.57330(6) 0.0360(6) Uani 1 1 d . . . . .
H19 H 0.276532 0.716049 0.578399 0.043 Uiso 1 1 calc R U . . .
C20 C 0.21226(10) 0.7107(4) 0.57746(6) 0.0390(7) Uani 1 1 d . . . . .
H20 H 0.208468 0.822842 0.585856 0.047 Uiso 1 1 calc R U . . .
C21 C 0.17879(10) 0.6135(4) 0.56950(6) 0.0368(7) Uani 1 1 d . . . . .
H21 H 0.151481 0.658089 0.572402 0.044 Uiso 1 1 calc R U . . .
C22 C 0.19426(7) 0.3705(3) 0.63866(5) 0.0199(5) Uani 1 1 d . . . . .
C23 C 0.15431(8) 0.4407(3) 0.64244(6) 0.0243(5) Uani 1 1 d . . . . .
H23 H 0.130373 0.372497 0.637609 0.029 Uiso 1 1 calc R U . . .
C24 C 0.14907(8) 0.6074(3) 0.65305(6) 0.0268(5) Uani 1 1 d . . . . .
H24 H 0.121724 0.650702 0.656315 0.032 Uiso 1 1 calc R U . . .
C25 C 0.18360(8) 0.7116(3) 0.65897(6) 0.0252(5) Uani 1 1 d . . . . .
H25 H 0.180034 0.827725 0.665385 0.030 Uiso 1 1 calc R U . . .
C26 C 0.22327(7) 0.6442(3) 0.65539(5) 0.0218(5) Uani 1 1 d . . . . .
H26 H 0.246987 0.715489 0.659158 0.026 Uiso 1 1 calc R U . . .
C27 C 0.22904(7) 0.4729(3) 0.64633(5) 0.0184(5) Uani 1 1 d . . . . .
C28 C 0.29834(7) 0.4514(3) 0.66458(6) 0.0218(5) Uani 1 1 d . . . . .
H28 H 0.291769 0.542103 0.678764 0.026 Uiso 1 1 calc R U . . .
C29 C 0.34072(7) 0.3763(3) 0.66644(6) 0.0217(5) Uani 1 1 d . . . . .
C30 C 0.36600(8) 0.3598(3) 0.63957(6) 0.0249(5) Uani 1 1 d . . . . .
C31 C 0.35564(8) 0.4348(3) 0.60943(6) 0.0284(6) Uani 1 1 d . . . . .
H31 H 0.330490 0.498910 0.606969 0.034 Uiso 1 1 calc R U . . .
C32 C 0.38111(9) 0.4162(4) 0.58418(7) 0.0350(6) Uani 1 1 d . . . . .
H32 H 0.373650 0.467668 0.564354 0.042 Uiso 1 1 calc R U . . .
C33 C 0.41868(9) 0.3207(4) 0.58716(7) 0.0400(7) Uani 1 1 d . . . . .
H33 H 0.435878 0.306080 0.569197 0.048 Uiso 1 1 calc R U . . .
C34 C 0.43023(9) 0.2501(3) 0.61548(7) 0.0353(6) Uani 1 1 d . . . . .
H34 H 0.455616 0.186988 0.617158 0.042 Uiso 1 1 calc R U . . .
C35 C 0.40487(8) 0.2689(3) 0.64292(6) 0.0274(6) Uani 1 1 d . . . . .
C36 C 0.41761(7) 0.2063(3) 0.67253(7) 0.0279(6) Uani 1 1 d . . . . .
H36 H 0.443449 0.146539 0.674431 0.033 Uiso 1 1 calc R U . . .
C37 C 0.39371(7) 0.2286(3) 0.69944(6) 0.0236(5) Uani 1 1 d . . . . .
C38 C 0.40645(8) 0.1626(3) 0.72979(7) 0.0283(6) Uani 1 1 d . . . . .
H38 H 0.432929 0.108084 0.732083 0.034 Uiso 1 1 calc R U . . .
C39 C 0.38161(8) 0.1759(3) 0.75549(6) 0.0281(6) Uani 1 1 d . . . . .
H39 H 0.390658 0.129572 0.775400 0.034 Uiso 1 1 calc R U . . .
C40 C 0.34223(8) 0.2586(3) 0.75268(6) 0.0255(5) Uani 1 1 d . . . . .
H40 H 0.324872 0.267233 0.770678 0.031 Uiso 1 1 calc R U . . .
C41 C 0.32930(7) 0.3254(3) 0.72433(6) 0.0228(5) Uani 1 1 d . . . . .
H41 H 0.302899 0.381229 0.722925 0.027 Uiso 1 1 calc R U . . .
C42 C 0.35403(7) 0.3146(3) 0.69658(6) 0.0209(5) Uani 1 1 d . . . . .
Cd2 Cd 0.500000 0.85026(3) 0.750000 0.02345(6) Uani 1 2 d S T P . .
S1A S 0.53075(2) 1.00074(8) 0.70465(2) 0.02750(14) Uani 1 1 d . . . . .
N1A N 0.45811(6) 0.7415(2) 0.70700(5) 0.0215(4) Uani 1 1 d . . . . .
C1A C 0.47766(7) 0.7549(3) 0.67688(6) 0.0209(5) Uani 1 1 d . . . . .
C2A C 0.51155(7) 0.8689(3) 0.67380(6) 0.0234(5) Uani 1 1 d . . . . .
C3A C 0.53011(8) 0.8807(3) 0.64405(7) 0.0304(6) Uani 1 1 d . . . . .
H3A H 0.552651 0.958644 0.641430 0.037 Uiso 1 1 calc R U . . .
C4A C 0.51676(8) 0.7830(4) 0.61836(7) 0.0344(6) Uani 1 1 d . . . . .
H4A H 0.529693 0.795229 0.598333 0.041 Uiso 1 1 calc R U . . .
C5A C 0.48427(8) 0.6666(4) 0.62200(7) 0.0329(6) Uani 1 1 d . . . . .
H5A H 0.475306 0.596646 0.604622 0.039 Uiso 1 1 calc R U . . .
C6A C 0.46509(8) 0.6533(3) 0.65100(6) 0.0280(5) Uani 1 1 d . . . . .
H6A H 0.442900 0.573489 0.653405 0.034 Uiso 1 1 calc R U . . .
C7A C 0.41814(7) 0.7154(3) 0.70731(6) 0.0222(5) Uani 1 1 d . . . . .
H7A H 0.403647 0.709637 0.687361 0.027 Uiso 1 1 calc R U . . .
C8A C 0.39369(7) 0.6942(3) 0.73590(6) 0.0214(5) Uani 1 1 d . . . . .
C9A C 0.35242(7) 0.7635(3) 0.73548(6) 0.0202(5) Uani 1 1 d . . . . .
C10A C 0.33424(7) 0.8501(3) 0.70847(6) 0.0226(5) Uani 1 1 d . . . . .
H10A H 0.349914 0.861739 0.689634 0.027 Uiso 1 1 calc R U . . .
C11A C 0.29492(7) 0.9158(3) 0.70938(6) 0.0231(5) Uani 1 1 d . . . . .
H11A H 0.283391 0.970687 0.690996 0.028 Uiso 1 1 calc R U . . .
C12A C 0.27080(8) 0.9041(3) 0.73714(6) 0.0266(5) Uani 1 1 d . . . . .
H12A H 0.243312 0.950336 0.737293 0.032 Uiso 1 1 calc R U . . .
C13A C 0.28709(8) 0.8265(3) 0.76357(6) 0.0254(5) Uani 1 1 d . . . . .
H13A H 0.271039 0.820558 0.782312 0.030 Uiso 1 1 calc R U . . .
C14A C 0.32806(7) 0.7536(3) 0.76350(6) 0.0212(5) Uani 1 1 d . . . . .
C15A C 0.34512(8) 0.6773(3) 0.79098(6) 0.0237(5) Uani 1 1 d . . . . .
H15A H 0.328971 0.673751 0.809685 0.028 Uiso 1 1 calc R U . . .
C16A C 0.38494(8) 0.6068(3) 0.79170(6) 0.0222(5) Uani 1 1 d . . . . .
C17A C 0.40148(8) 0.5275(3) 0.81987(6) 0.0275(5) Uani 1 1 d . . . . .
H17A H 0.385554 0.528098 0.838703 0.033 Uiso 1 1 calc R U . . .
C18A C 0.43972(8) 0.4509(3) 0.82016(7) 0.0307(6) Uani 1 1 d . . . . .
H18A H 0.450663 0.401155 0.839239 0.037 Uiso 1 1 calc R U . . .
C19A C 0.46309(8) 0.4457(3) 0.79211(7) 0.0292(6) Uani 1 1 d . . . . .
H19A H 0.489302 0.388183 0.792263 0.035 Uiso 1 1 calc R U . . .
C20A C 0.44870(7) 0.5218(3) 0.76472(6) 0.0251(5) Uani 1 1 d . . . . .
H20A H 0.464923 0.515148 0.746079 0.030 Uiso 1 1 calc R U . . .
C21A C 0.40968(7) 0.6112(3) 0.76359(6) 0.0219(5) Uani 1 1 d . . . . .

loop_
_atom_site_aniso_label
_atom_site_aniso_U_11
_atom_site_aniso_U_22
_atom_site_aniso_U_33
_atom_site_aniso_U_23
_atom_site_aniso_U_13
_atom_site_aniso_U_12
Cd1 0.02168(9) 0.01846(8) 0.02132(9) -0.00290(7) 0.00040(6) 0.00065(7)
S1 0.0238(3) 0.0214(3) 0.0259(3) -0.0005(2) 0.0000(2) 0.0024(2)
S2 0.0210(3) 0.0176(3) 0.0272(3) -0.0033(2) 0.0008(2) -0.0023(2)
N1 0.0256(11) 0.0193(10) 0.0244(10) -0.0018(8) 0.0027(8) -0.0011(8)
N2 0.0190(10) 0.0150(9) 0.0220(10) 0.0005(7) -0.0003(8) -0.0005(7)
C1 0.0284(13) 0.0221(12) 0.0283(13) -0.0066(10) 0.0022(11) -0.0030(10)
C2 0.0374(16) 0.0329(14) 0.0297(14) -0.0044(11) 0.0077(12) -0.0052(12)
C3 0.0365(16) 0.0397(16) 0.0447(17) -0.0092(14) 0.0190(14) -0.0032(13)
C4 0.0302(15) 0.0354(15) 0.0552(19) -0.0129(14) 0.0123(14) 0.0009(12)
C5 0.0260(13) 0.0245(12) 0.0445(16) -0.0056(12) 0.0014(12) 0.0005(11)
C6 0.0243(13) 0.0192(11) 0.0303(13) -0.0076(10) 0.0036(10) -0.0025(10)
C7 0.0354(14) 0.0251(12) 0.0218(12) -0.0032(10) 0.0025(11) -0.0043(11)
C8 0.0324(14) 0.0265(12) 0.0160(11) 0.0030(10) -0.0014(10) -0.0026(11)
C9 0.0368(15) 0.0314(14) 0.0188(12) 0.0025(10) -0.0043(11) -0.0040(11)
C10 0.0460(17) 0.0334(15) 0.0258(14) -0.0013(11) -0.0037(12) -0.0050(13)
C11 0.056(2) 0.0420(17) 0.0330(15) -0.0028(13) -0.0097(14) -0.0154(15)
C12 0.049(2) 0.065(2) 0.0436(19) -0.0029(17) -0.0140(15) -0.0227(18)
C13 0.0352(17) 0.060(2) 0.0496(19) 0.0022(16) -0.0095(14) -0.0110(15)
C14 0.0348(16) 0.0439(16) 0.0282(14) 0.0025(12) -0.0065(12) -0.0028(13)
C15 0.0345(15) 0.0464(17) 0.0324(15) 0.0057(13) -0.0047(12) 0.0078(13)
C16 0.0340(15) 0.0345(14) 0.0222(13) 0.0041(11) -0.0026(11) 0.0068(12)
C17 0.0332(14) 0.0285(13) 0.0161(11) 0.0024(10) -0.0008(10) 0.0004(11)
C18 0.0362(15) 0.0301(13) 0.0251(13) 0.0013(11) -0.0030(11) 0.0000(12)
C19 0.0519(18) 0.0256(13) 0.0301(14) 0.0039(11) -0.0069(13) -0.0046(13)
C20 0.062(2) 0.0283(14) 0.0267(14) 0.0026(11) -0.0031(14) 0.0097(14)
C21 0.0466(18) 0.0367(15) 0.0269(14) 0.0040(12) -0.0038(12) 0.0141(13)
C22 0.0220(12) 0.0165(10) 0.0210(11) 0.0017(9) -0.0014(9) 0.0009(9)
C23 0.0226(12) 0.0231(12) 0.0271(13) 0.0021(10) -0.0035(10) -0.0009(10)
C24 0.0223(12) 0.0253(12) 0.0326(14) 0.0004(10) -0.0002(10) 0.0069(10)
C25 0.0278(13) 0.0194(11) 0.0283(13) -0.0011(10) -0.0015(10) 0.0049(10)
C26 0.0225(12) 0.0177(10) 0.0249(12) 0.0001(10) -0.0041(9) 0.0010(9)
C27 0.0179(11) 0.0184(10) 0.0190(11) 0.0008(9) -0.0006(9) 0.0011(9)
C28 0.0211(12) 0.0183(11) 0.0260(12) -0.0041(9) -0.0016(10) 0.0011(9)
C29 0.0184(11) 0.0135(10) 0.0328(13) -0.0058(9) -0.0044(10) -0.0015(9)
C30 0.0225(12) 0.0182(11) 0.0340(13) -0.0093(10) 0.0013(10) -0.0049(10)
C31 0.0274(13) 0.0247(12) 0.0332(14) -0.0055(11) 0.0013(11) -0.0066(11)
C32 0.0398(16) 0.0317(14) 0.0338(15) -0.0041(12) 0.0069(13) -0.0116(12)
C33 0.0390(17) 0.0360(15) 0.0457(18) -0.0143(13) 0.0171(14) -0.0132(13)
C34 0.0264(14) 0.0300(14) 0.0500(18) -0.0101(13) 0.0124(13) -0.0063(11)
C35 0.0211(12) 0.0201(11) 0.0410(15) -0.0080(11) 0.0035(11) -0.0063(10)
C36 0.0141(11) 0.0190(11) 0.0505(17) -0.0082(11) 0.0001(11) -0.0009(9)
C37 0.0151(11) 0.0164(11) 0.0391(14) -0.0053(10) -0.0036(10) -0.0014(9)
C38 0.0182(12) 0.0185(11) 0.0477(16) -0.0056(11) -0.0086(11) 0.0008(9)
C39 0.0279(13) 0.0202(12) 0.0358(14) -0.0015(10) -0.0120(11) -0.0015(10)
C40 0.0199(12) 0.0231(12) 0.0335(14) -0.0057(10) -0.0039(10) -0.0042(10)
C41 0.0148(11) 0.0188(11) 0.0346(13) -0.0057(10) -0.0041(10) -0.0004(9)
C42 0.0147(11) 0.0140(10) 0.0339(13) -0.0062(9) -0.0029(9) -0.0025(8)
Cd2 0.01841(12) 0.01773(11) 0.03398(14) 0.000 -0.00507(10) 0.000
S1A 0.0218(3) 0.0202(3) 0.0402(4) 0.0020(3) -0.0054(3) -0.0074(2)
N1A 0.0158(10) 0.0138(9) 0.0349(11) -0.0007(8) 0.0008(8) -0.0020(7)
C1A 0.0134(11) 0.0186(11) 0.0308(13) 0.0002(10) 0.0010(9) 0.0009(9)
C2A 0.0156(11) 0.0186(11) 0.0360(13) 0.0016(10) -0.0027(10) -0.0001(9)
C3A 0.0175(12) 0.0294(13) 0.0445(16) 0.0055(12) 0.0024(11) -0.0020(10)
C4A 0.0268(14) 0.0409(15) 0.0358(15) -0.0012(13) 0.0080(12) 0.0002(12)
C5A 0.0272(14) 0.0368(15) 0.0349(15) -0.0080(12) 0.0034(11) -0.0006(12)
C6A 0.0190(12) 0.0250(12) 0.0401(15) -0.0061(11) 0.0024(11) -0.0022(10)
C7A 0.0183(11) 0.0178(10) 0.0305(13) -0.0040(10) -0.0005(10) -0.0027(9)
C8A 0.0178(11) 0.0162(10) 0.0301(13) -0.0059(9) 0.0007(10) -0.0057(9)
C9A 0.0168(11) 0.0161(10) 0.0276(12) -0.0051(9) 0.0005(9) -0.0051(9)
C10A 0.0197(11) 0.0217(11) 0.0262(12) -0.0061(10) 0.0006(9) -0.0055(10)
C11A 0.0214(12) 0.0208(11) 0.0272(13) -0.0009(10) -0.0004(10) -0.0029(9)
C12A 0.0190(12) 0.0238(12) 0.0372(14) -0.0025(11) 0.0018(11) -0.0008(10)
C13A 0.0204(12) 0.0234(12) 0.0327(13) -0.0023(10) 0.0061(10) -0.0002(10)
C14A 0.0187(11) 0.0161(10) 0.0289(13) -0.0045(9) 0.0019(10) -0.0041(9)
C15A 0.0221(12) 0.0202(11) 0.0288(13) -0.0020(10) 0.0038(10) -0.0037(9)
C16A 0.0230(12) 0.0144(10) 0.0292(13) -0.0020(9) -0.0015(10) -0.0057(9)
C17A 0.0279(13) 0.0219(12) 0.0328(14) 0.0017(10) -0.0012(11) -0.0070(10)
C18A 0.0284(14) 0.0242(12) 0.0393(15) 0.0067(11) -0.0072(12) -0.0091(11)
C19A 0.0184(12) 0.0196(12) 0.0494(16) 0.0032(11) -0.0031(11) -0.0039(10)
C20A 0.0189(12) 0.0187(11) 0.0378(14) 0.0000(10) 0.0015(10) -0.0054(9)
C21A 0.0193(11) 0.0135(10) 0.0329(13) -0.0035(9) -0.0012(10) -0.0052(9)

loop_
_atom_type_symbol
_atom_type_description
_atom_type_scat_dispersion_real
_atom_type_scat_dispersion_imag
_atom_type_scat_source
C C 0.0033 0.0016 'International Tables Vol C Tables 4.2.6.8 and 6.1.1.4'
H H 0.0000 0.0000 'International Tables Vol C Tables 4.2.6.8 and 6.1.1.4'
Cd Cd -0.8075 1.2024 'International Tables Vol C Tables 4.2.6.8 and 6.1.1.4'
N N 0.0061 0.0033 'International Tables Vol C Tables 4.2.6.8 and 6.1.1.4'
S S 0.1246 0.1234 'International Tables Vol C Tables 4.2.6.8 and 6.1.1.4'
O O 0.0106 0.0060 'International Tables Vol C Tables 4.2.6.8 and 6.1.1.4'

loop_
_geom_angle_atom_site_label_1
_geom_angle_atom_site_label_2
_geom_angle_atom_site_label_3
_geom_angle
_geom_angle_site_symmetry_1
_geom_angle_site_symmetry_3
_geom_angle_publ_flag
N2 Cd1 N1 123.69(7) . . ?
N2 Cd1 S2 81.76(5) . . ?
N1 Cd1 S2 118.33(5) . . ?
N2 Cd1 S1 125.16(5) . . ?
N1 Cd1 S1 81.06(5) . . ?
S2 Cd1 S1 132.67(2) . . ?
C6 S1 Cd1 97.52(8) . . ?
C22 S2 Cd1 97.42(8) . . ?
C7 N1 C1 119.8(2) . . ?
C7 N1 Cd1 123.98(17) . . ?
C1 N1 Cd1 113.07(15) . . ?
C28 N2 C27 118.85(19) . . ?
C28 N2 Cd1 124.33(15) . . ?
C27 N2 Cd1 113.83(14) . . ?
C2 C1 C6 119.9(2) . . ?
C2 C1 N1 120.5(2) . . ?
C6 C1 N1 119.4(2) . . ?
C3 C2 C1 120.8(3) . . ?
C3 C2 H2 119.6 . . ?
C1 C2 H2 119.6 . . ?
C2 C3 C4 119.8(3) . . ?
C2 C3 H3 120.1 . . ?
C4 C3 H3 120.1 . . ?
C5 C4 C3 120.2(3) . . ?
C5 C4 H4 119.9 . . ?
C3 C4 H4 119.9 . . ?
C4 C5 C6 121.6(3) . . ?
C4 C5 H5 119.2 . . ?
C6 C5 H5 119.2 . . ?
C5 C6 C1 117.6(2) . . ?
C5 C6 S1 118.0(2) . . ?
C1 C6 S1 124.38(19) . . ?
N1 C7 C8 122.6(2) . . ?
N1 C7 H7 118.7 . . ?
C8 C7 H7 118.7 . . ?
C17 C8 C9 120.6(2) . . ?
C17 C8 C7 121.2(2) . . ?
C9 C8 C7 118.2(2) . . ?
C8 C9 C10 123.0(3) . . ?
C8 C9 C14 118.8(2) . . ?
C10 C9 C14 118.2(3) . . ?
C11 C10 C9 120.5(3) . . ?
C11 C10 H10 119.8 . . ?
C9 C10 H10 119.8 . . ?
C10 C11 C12 121.0(3) . . ?
C10 C11 H11 119.5 . . ?
C12 C11 H11 119.5 . . ?
C13 C12 C11 120.4(3) . . ?
C13 C12 H12 119.8 . . ?
C11 C12 H12 119.8 . . ?
C12 C13 C14 120.8(3) . . ?
C12 C13 H13 119.6 . . ?
C14 C13 H13 119.6 . . ?
C15 C14 C13 121.3(3) . . ?
C15 C14 C9 119.7(3) . . ?
C13 C14 C9 119.0(3) . . ?
C14 C15 C16 121.8(3) . . ?
C14 C15 H15 119.1 . . ?
C16 C15 H15 119.1 . . ?
C15 C16 C21 121.4(3) . . ?
C15 C16 C17 119.3(2) . . ?
C21 C16 C17 119.2(3) . . ?
C8 C17 C18 123.2(2) . . ?
C8 C17 C16 119.1(2) . . ?
C18 C17 C16 117.6(2) . . ?
C19 C18 C17 120.9(3) . . ?
C19 C18 H18 119.5 . . ?
C17 C18 H18 119.5 . . ?
C18 C19 C20 121.1(3) . . ?
C18 C19 H19 119.4 . . ?
C20 C19 H19 119.4 . . ?
C21 C20 C19 119.9(3) . . ?
C21 C20 H20 120.0 . . ?
C19 C20 H20 120.0 . . ?
C20 C21 C16 121.1(3) . . ?
C20 C21 H21 119.4 . . ?
C16 C21 H21 119.4 . . ?
C27 C22 C23 118.3(2) . . ?
C27 C22 S2 124.54(18) . . ?
C23 C22 S2 117.10(18) . . ?
C24 C23 C22 121.3(2) . . ?
C24 C23 H23 119.4 . . ?
C22 C23 H23 119.4 . . ?
C23 C24 C25 120.3(2) . . ?
C23 C24 H24 119.9 . . ?
C25 C24 H24 119.9 . . ?
C26 C25 C24 119.1(2) . . ?
C26 C25 H25 120.4 . . ?
C24 C25 H25 120.4 . . ?
C25 C26 C27 121.1(2) . . ?
C25 C26 H26 119.4 . . ?
C27 C26 H26 119.4 . . ?
C26 C27 C22 119.7(2) . . ?
C26 C27 N2 121.1(2) . . ?
C22 C27 N2 119.17(19) . . ?
N2 C28 C29 123.2(2) . . ?
N2 C28 H28 118.4 . . ?
C29 C28 H28 118.4 . . ?
C30 C29 C42 121.4(2) . . ?
C30 C29 C28 122.4(2) . . ?
C42 C29 C28 116.2(2) . . ?
C29 C30 C31 123.2(2) . . ?
C29 C30 C35 118.5(2) . . ?
C31 C30 C35 118.2(2) . . ?
C32 C31 C30 121.2(3) . . ?
C32 C31 H31 119.4 . . ?
C30 C31 H31 119.4 . . ?
C31 C32 C33 120.6(3) . . ?
C31 C32 H32 119.7 . . ?
C33 C32 H32 119.7 . . ?
C34 C33 C32 120.4(3) . . ?
C34 C33 H33 119.8 . . ?
C32 C33 H33 119.8 . . ?
C33 C34 C35 121.2(3) . . ?
C33 C34 H34 119.4 . . ?
C35 C34 H34 119.4 . . ?
C36 C35 C34 121.7(2) . . ?
C36 C35 C30 119.9(2) . . ?
C34 C35 C30 118.4(3) . . ?
C35 C36 C37 121.9(2) . . ?
C35 C36 H36 119.0 . . ?
C37 C36 H36 119.0 . . ?
C36 C37 C38 122.1(2) . . ?
C36 C37 C42 119.4(2) . . ?
C38 C37 C42 118.5(2) . . ?
C39 C38 C37 121.5(2) . . ?
C39 C38 H38 119.2 . . ?
C37 C38 H38 119.2 . . ?
C38 C39 C40 120.1(2) . . ?
C38 C39 H39 119.9 . . ?
C40 C39 H39 119.9 . . ?
C41 C40 C39 120.1(2) . . ?
C41 C40 H40 120.0 . . ?
C39 C40 H40 120.0 . . ?
C40 C41 C42 122.1(2) . . ?
C40 C41 H41 119.0 . . ?
C42 C41 H41 119.0 . . ?
C29 C42 C41 123.5(2) . . ?
C29 C42 C37 118.8(2) . . ?
C41 C42 C37 117.6(2) . . ?
N1A Cd2 N1A 138.36(9) . 2_656 ?
N1A Cd2 S1A 79.01(5) . . ?
N1A Cd2 S1A 121.94(5) 2_656 . ?
N1A Cd2 S1A 121.94(5) . 2_656 ?
N1A Cd2 S1A 79.01(5) 2_656 2_656 ?
S1A Cd2 S1A 123.14(3) . 2_656 ?
C2A S1A Cd2 98.89(8) . . ?
C7A N1A C1A 118.1(2) . . ?
C7A N1A Cd2 126.00(17) . . ?
C1A N1A Cd2 113.37(14) . . ?
C6A C1A C2A 119.6(2) . . ?
C6A C1A N1A 121.7(2) . . ?
C2A C1A N1A 118.7(2) . . ?
C3A C2A C1A 117.8(2) . . ?
C3A C2A S1A 118.26(18) . . ?
C1A C2A S1A 123.95(19) . . ?
C4A C3A C2A 122.2(2) . . ?
C4A C3A H3A 118.9 . . ?
C2A C3A H3A 118.9 . . ?
C3A C4A C5A 119.5(3) . . ?
C3A C4A H4A 120.2 . . ?
C5A C4A H4A 120.2 . . ?
C6A C5A C4A 119.6(3) . . ?
C6A C5A H5A 120.2 . . ?
C4A C5A H5A 120.2 . . ?
C5A C6A C1A 121.3(2) . . ?
C5A C6A H6A 119.4 . . ?
C1A C6A H6A 119.4 . . ?
N1A C7A C8A 125.0(2) . . ?
N1A C7A H7A 117.5 . . ?
C8A C7A H7A 117.5 . . ?
C21A C8A C9A 120.0(2) . . ?
C21A C8A C7A 122.5(2) . . ?
C9A C8A C7A 117.4(2) . . ?
C8A C9A C14A 119.4(2) . . ?
C8A C9A C10A 123.2(2) . . ?
C14A C9A C10A 117.3(2) . . ?
C11A C10A C9A 121.0(2) . . ?
C11A C10A H10A 119.5 . . ?
C9A C10A H10A 119.5 . . ?
C10A C11A C12A 121.3(2) . . ?
C10A C11A H11A 119.3 . . ?
C12A C11A H11A 119.3 . . ?
C13A C12A C11A 119.7(2) . . ?
C13A C12A H12A 120.1 . . ?
C11A C12A H12A 120.1 . . ?
C12A C13A C14A 120.7(2) . . ?
C12A C13A H13A 119.6 . . ?
C14A C13A H13A 119.6 . . ?
C15A C14A C13A 120.6(2) . . ?
C15A C14A C9A 119.5(2) . . ?
C13A C14A C9A 119.8(2) . . ?
C16A C15A C14A 121.9(2) . . ?
C16A C15A H15A 119.1 . . ?
C14A C15A H15A 119.1 . . ?
C15A C16A C17A 120.9(2) . . ?
C15A C16A C21A 119.6(2) . . ?
C17A C16A C21A 119.4(2) . . ?
C18A C17A C16A 121.0(2) . . ?
C18A C17A H17A 119.5 . . ?
C16A C17A H17A 119.5 . . ?
C17A C18A C19A 119.9(2) . . ?
C17A C18A H18A 120.1 . . ?
C19A C18A H18A 120.1 . . ?
C20A C19A C18A 121.1(2) . . ?
C20A C19A H19A 119.4 . . ?
C18A C19A H19A 119.4 . . ?
C19A C20A C21A 121.2(2) . . ?
C19A C20A H20A 119.4 . . ?
C21A C20A H20A 119.4 . . ?
C8A C21A C20A 123.3(2) . . ?
C8A C21A C16A 119.4(2) . . ?
C20A C21A C16A 117.2(2) . . ?

loop_
_geom_bond_atom_site_label_1
_geom_bond_atom_site_label_2
_geom_bond_distance
_geom_bond_site_symmetry_2
_geom_bond_publ_flag
Cd1 N2 2.3057(18) . ?
Cd1 N1 2.336(2) . ?
Cd1 S2 2.4404(6) . ?
Cd1 S1 2.4439(6) . ?
S1 C6 1.760(3) . ?
S2 C22 1.771(2) . ?
N1 C7 1.286(3) . ?
N1 C1 1.420(3) . ?
N2 C28 1.283(3) . ?
N2 C27 1.428(3) . ?
C1 C2 1.405(4) . ?
C1 C6 1.409(4) . ?
C2 C3 1.374(4) . ?
C2 H2 0.9500 . ?
C3 C4 1.384(4) . ?
C3 H3 0.9500 . ?
C4 C5 1.380(4) . ?
C4 H4 0.9500 . ?
C5 C6 1.405(3) . ?
C5 H5 0.9500 . ?
C7 C8 1.466(4) . ?
C7 H7 0.9500 . ?
C8 C17 1.417(3) . ?
C8 C9 1.419(4) . ?
C9 C10 1.429(4) . ?
C9 C14 1.429(4) . ?
C10 C11 1.366(4) . ?
C10 H10 0.9500 . ?
C11 C12 1.403(5) . ?
C11 H11 0.9500 . ?
C12 C13 1.358(5) . ?
C12 H12 0.9500 . ?
C13 C14 1.424(4) . ?
C13 H13 0.9500 . ?
C14 C15 1.393(4) . ?
C15 C16 1.395(4) . ?
C15 H15 0.9500 . ?
C16 C21 1.424(4) . ?
C16 C17 1.432(4) . ?
C17 C18 1.425(4) . ?
C18 C19 1.358(4) . ?
C18 H18 0.9500 . ?
C19 C20 1.414(4) . ?
C19 H19 0.9500 . ?
C20 C21 1.347(4) . ?
C20 H20 0.9500 . ?
C21 H21 0.9500 . ?
C22 C27 1.400(3) . ?
C22 C23 1.401(3) . ?
C23 C24 1.382(3) . ?
C23 H23 0.9500 . ?
C24 C25 1.388(4) . ?
C24 H24 0.9500 . ?
C25 C26 1.384(3) . ?
C25 H25 0.9500 . ?
C26 C27 1.399(3) . ?
C26 H26 0.9500 . ?
C28 C29 1.477(3) . ?
C28 H28 0.9500 . ?
C29 C30 1.408(3) . ?
C29 C42 1.411(3) . ?
C30 C31 1.427(4) . ?
C30 C35 1.434(3) . ?
C31 C32 1.359(4) . ?
C31 H31 0.9500 . ?
C32 C33 1.416(4) . ?
C32 H32 0.9500 . ?
C33 C34 1.355(4) . ?
C33 H33 0.9500 . ?
C34 C35 1.431(4) . ?
C34 H34 0.9500 . ?
C35 C36 1.388(4) . ?
C36 C37 1.389(4) . ?
C36 H36 0.9500 . ?
C37 C38 1.426(4) . ?
C37 C42 1.437(3) . ?
C38 C39 1.358(4) . ?
C38 H38 0.9500 . ?
C39 C40 1.417(3) . ?
C39 H39 0.9500 . ?
C40 C41 1.356(3) . ?
C40 H40 0.9500 . ?
C41 C42 1.425(3) . ?
C41 H41 0.9500 . ?
Cd2 N1A 2.381(2) . ?
Cd2 N1A 2.381(2) 2_656 ?
Cd2 S1A 2.4588(7) . ?
Cd2 S1A 2.4588(7) 2_656 ?
S1A C2A 1.754(3) . ?
N1A C7A 1.295(3) . ?
N1A C1A 1.427(3) . ?
C1A C6A 1.396(3) . ?
C1A C2A 1.409(3) . ?
C2A C3A 1.398(4) . ?
C3A C4A 1.381(4) . ?
C3A H3A 0.9500 . ?
C4A C5A 1.389(4) . ?
C4A H4A 0.9500 . ?
C5A C6A 1.379(4) . ?
C5A H5A 0.9500 . ?
C6A H6A 0.9500 . ?
C7A C8A 1.456(3) . ?
C7A H7A 0.9500 . ?
C8A C21A 1.416(3) . ?
C8A C9A 1.425(3) . ?
C9A C14A 1.428(3) . ?
C9A C10A 1.432(3) . ?
C10A C11A 1.359(3) . ?
C10A H10A 0.9500 . ?
C11A C12A 1.415(3) . ?
C11A H11A 0.9500 . ?
C12A C13A 1.358(4) . ?
C12A H12A 0.9500 . ?
C13A C14A 1.427(3) . ?
C13A H13A 0.9500 . ?
C14A C15A 1.398(3) . ?
C15A C16A 1.386(3) . ?
C15A H15A 0.9500 . ?
C16A C17A 1.426(3) . ?
C16A C21A 1.436(3) . ?
C17A C18A 1.360(4) . ?
C17A H17A 0.9500 . ?
C18A C19A 1.409(4) . ?
C18A H18A 0.9500 . ?
C19A C20A 1.365(4) . ?
C19A H19A 0.9500 . ?
C20A C21A 1.428(3) . ?
C20A H20A 0.9500 . ?

loop_
_geom_torsion_atom_site_label_1
_geom_torsion_atom_site_label_2
_geom_torsion_atom_site_label_3
_geom_torsion_atom_site_label_4
_geom_torsion
_geom_torsion_site_symmetry_1
_geom_torsion_site_symmetry_2
_geom_torsion_site_symmetry_3
_geom_torsion_site_symmetry_4
_geom_torsion_publ_flag
C7 N1 C1 C2 38.5(3) . . . . ?
Cd1 N1 C1 C2 -160.84(19) . . . . ?
C7 N1 C1 C6 -145.7(2) . . . . ?
Cd1 N1 C1 C6 15.0(3) . . . . ?
C6 C1 C2 C3 3.4(4) . . . . ?
N1 C1 C2 C3 179.3(2) . . . . ?
C1 C2 C3 C4 -1.2(4) . . . . ?
C2 C3 C4 C5 -0.9(4) . . . . ?
C3 C4 C5 C6 0.8(4) . . . . ?
C4 C5 C6 C1 1.3(4) . . . . ?
C4 C5 C6 S1 180.0(2) . . . . ?
C2 C1 C6 C5 -3.4(4) . . . . ?
N1 C1 C6 C5 -179.3(2) . . . . ?
C2 C1 C6 S1 178.05(19) . . . . ?
N1 C1 C6 S1 2.2(3) . . . . ?
Cd1 S1 C6 C5 165.36(18) . . . . ?
Cd1 S1 C6 C1 -16.1(2) . . . . ?
C1 N1 C7 C8 -178.7(2) . . . . ?
Cd1 N1 C7 C8 22.8(3) . . . . ?
N1 C7 C8 C17 48.3(4) . . . . ?
N1 C7 C8 C9 -130.4(3) . . . . ?
C17 C8 C9 C10 173.0(2) . . . . ?
C7 C8 C9 C10 -8.2(4) . . . . ?
C17 C8 C9 C14 -8.2(4) . . . . ?
C7 C8 C9 C14 170.6(2) . . . . ?
C8 C9 C10 C11 -179.7(3) . . . . ?
C14 C9 C10 C11 1.5(4) . . . . ?
C9 C10 C11 C12 -2.9(4) . . . . ?
C10 C11 C12 C13 1.7(5) . . . . ?
C11 C12 C13 C14 1.1(5) . . . . ?
C12 C13 C14 C15 176.4(3) . . . . ?
C12 C13 C14 C9 -2.5(5) . . . . ?
C8 C9 C14 C15 3.4(4) . . . . ?
C10 C9 C14 C15 -177.7(2) . . . . ?
C8 C9 C14 C13 -177.7(2) . . . . ?
C10 C9 C14 C13 1.2(4) . . . . ?
C13 C14 C15 C16 -175.4(3) . . . . ?
C9 C14 C15 C16 3.5(4) . . . . ?
C14 C15 C16 C21 174.8(3) . . . . ?
C14 C15 C16 C17 -5.6(4) . . . . ?
C9 C8 C17 C18 -170.7(2) . . . . ?
C7 C8 C17 C18 10.6(4) . . . . ?
C9 C8 C17 C16 6.1(3) . . . . ?
C7 C8 C17 C16 -172.6(2) . . . . ?
C15 C16 C17 C8 0.8(4) . . . . ?
C21 C16 C17 C8 -179.6(2) . . . . ?
C15 C16 C17 C18 177.7(2) . . . . ?
C21 C16 C17 C18 -2.7(4) . . . . ?
C8 C17 C18 C19 177.7(2) . . . . ?
C16 C17 C18 C19 0.9(4) . . . . ?
C17 C18 C19 C20 1.3(4) . . . . ?
C18 C19 C20 C21 -1.8(4) . . . . ?
C19 C20 C21 C16 -0.1(4) . . . . ?
C15 C16 C21 C20 -178.1(3) . . . . ?
C17 C16 C21 C20 2.3(4) . . . . ?
Cd1 S2 C22 C27 -11.7(2) . . . . ?
Cd1 S2 C22 C23 171.69(17) . . . . ?
C27 C22 C23 C24 0.8(4) . . . . ?
S2 C22 C23 C24 177.61(19) . . . . ?
C22 C23 C24 C25 2.7(4) . . . . ?
C23 C24 C25 C26 -2.7(4) . . . . ?
C24 C25 C26 C27 -0.8(4) . . . . ?
C25 C26 C27 C22 4.3(3) . . . . ?
C25 C26 C27 N2 -175.7(2) . . . . ?
C23 C22 C27 C26 -4.3(3) . . . . ?
S2 C22 C27 C26 179.21(17) . . . . ?
C23 C22 C27 N2 175.8(2) . . . . ?
S2 C22 C27 N2 -0.8(3) . . . . ?
C28 N2 C27 C26 33.4(3) . . . . ?
Cd1 N2 C27 C26 -165.33(17) . . . . ?
C28 N2 C27 C22 -146.7(2) . . . . ?
Cd1 N2 C27 C22 14.6(3) . . . . ?
C27 N2 C28 C29 175.7(2) . . . . ?
Cd1 N2 C28 C29 16.5(3) . . . . ?
N2 C28 C29 C30 52.3(3) . . . . ?
N2 C28 C29 C42 -125.1(2) . . . . ?
C42 C29 C30 C31 -173.7(2) . . . . ?
C28 C29 C30 C31 9.1(4) . . . . ?
C42 C29 C30 C35 3.8(3) . . . . ?
C28 C29 C30 C35 -173.4(2) . . . . ?
C29 C30 C31 C32 179.7(2) . . . . ?
C35 C30 C31 C32 2.2(4) . . . . ?
C30 C31 C32 C33 0.3(4) . . . . ?
C31 C32 C33 C34 -1.6(4) . . . . ?
C32 C33 C34 C35 0.4(4) . . . . ?
C33 C34 C35 C36 -175.9(2) . . . . ?
C33 C34 C35 C30 2.0(4) . . . . ?
C29 C30 C35 C36 -2.9(3) . . . . ?
C31 C30 C35 C36 174.8(2) . . . . ?
C29 C30 C35 C34 179.1(2) . . . . ?
C31 C30 C35 C34 -3.3(3) . . . . ?
C34 C35 C36 C37 178.1(2) . . . . ?
C30 C35 C36 C37 0.1(4) . . . . ?
C35 C36 C37 C38 179.2(2) . . . . ?
C35 C36 C37 C42 1.8(3) . . . . ?
C36 C37 C38 C39 -175.8(2) . . . . ?
C42 C37 C38 C39 1.6(3) . . . . ?
C37 C38 C39 C40 -0.8(4) . . . . ?
C38 C39 C40 C41 -0.3(4) . . . . ?
C39 C40 C41 C42 0.5(4) . . . . ?
C30 C29 C42 C41 -178.8(2) . . . . ?
C28 C29 C42 C41 -1.4(3) . . . . ?
C30 C29 C42 C37 -2.0(3) . . . . ?
C28 C29 C42 C37 175.4(2) . . . . ?
C40 C41 C42 C29 177.2(2) . . . . ?
C40 C41 C42 C37 0.3(3) . . . . ?
C36 C37 C42 C29 -0.9(3) . . . . ?
C38 C37 C42 C29 -178.4(2) . . . . ?
C36 C37 C42 C41 176.2(2) . . . . ?
C38 C37 C42 C41 -1.3(3) . . . . ?
C7A N1A C1A C6A -37.4(3) . . . . ?
Cd2 N1A C1A C6A 159.45(18) . . . . ?
C7A N1A C1A C2A 145.2(2) . . . . ?
Cd2 N1A C1A C2A -18.0(3) . . . . ?
C6A C1A C2A C3A 2.8(3) . . . . ?
N1A C1A C2A C3A -179.7(2) . . . . ?
C6A C1A C2A S1A -179.08(18) . . . . ?
N1A C1A C2A S1A -1.6(3) . . . . ?
Cd2 S1A C2A C3A -163.71(18) . . . . ?
Cd2 S1A C2A C1A 18.2(2) . . . . ?
C1A C2A C3A C4A -1.2(4) . . . . ?
S1A C2A C3A C4A -179.4(2) . . . . ?
C2A C3A C4A C5A -1.0(4) . . . . ?
C3A C4A C5A C6A 1.6(4) . . . . ?
C4A C5A C6A C1A 0.1(4) . . . . ?
C2A C1A C6A C5A -2.3(4) . . . . ?
N1A C1A C6A C5A -179.8(2) . . . . ?
C1A N1A C7A C8A 178.3(2) . . . . ?
Cd2 N1A C7A C8A -20.9(3) . . . . ?
N1A C7A C8A C21A -34.6(3) . . . . ?
N1A C7A C8A C9A 144.3(2) . . . . ?
C21A C8A C9A C14A 2.2(3) . . . . ?
C7A C8A C9A C14A -176.8(2) . . . . ?
C21A C8A C9A C10A 179.6(2) . . . . ?
C7A C8A C9A C10A 0.6(3) . . . . ?
C8A C9A C10A C11A -179.2(2) . . . . ?
C14A C9A C10A C11A -1.7(3) . . . . ?
C9A C10A C11A C12A 1.2(4) . . . . ?
C10A C11A C12A C13A 0.3(4) . . . . ?
C11A C12A C13A C14A -1.1(4) . . . . ?
C12A C13A C14A C15A 178.5(2) . . . . ?
C12A C13A C14A C9A 0.5(3) . . . . ?
C8A C9A C14A C15A 0.4(3) . . . . ?
C10A C9A C14A C15A -177.1(2) . . . . ?
C8A C9A C14A C13A 178.4(2) . . . . ?
C10A C9A C14A C13A 0.9(3) . . . . ?
C13A C14A C15A C16A -179.5(2) . . . . ?
C9A C14A C15A C16A -1.5(3) . . . . ?
C14A C15A C16A C17A -179.1(2) . . . . ?
C14A C15A C16A C21A 0.0(3) . . . . ?
C15A C16A C17A C18A 176.8(2) . . . . ?
C21A C16A C17A C18A -2.3(3) . . . . ?
C16A C17A C18A C19A -1.6(4) . . . . ?
C17A C18A C19A C20A 2.4(4) . . . . ?
C18A C19A C20A C21A 0.7(4) . . . . ?
C9A C8A C21A C20A 172.7(2) . . . . ?
C7A C8A C21A C20A -8.4(3) . . . . ?
C9A C8A C21A C16A -3.7(3) . . . . ?
C7A C8A C21A C16A 175.2(2) . . . . ?
C19A C20A C21A C8A 179.1(2) . . . . ?
C19A C20A C21A C16A -4.5(3) . . . . ?
C15A C16A C21A C8A 2.7(3) . . . . ?
C17A C16A C21A C8A -178.3(2) . . . . ?
C15A C16A C21A C20A -173.9(2) . . . . ?
C17A C16A C21A C20A 5.2(3) . . . . ?
